data_4115450
loop_
_publ_author_name
'V. N. Soloviev'
'A. Eichh\"ofer'
'D. Fenske'
'U. Banin'

_publ_section_title
;
 Size-Dependent Optical Spectroscopy of a Homologous Series of CdSe
 Cluster Molecules
;
_journal_name_full 'Journal of the American Chemical Society'
_journal_page_first 2354
_journal_page_last 2364
_journal_paper_doi 10.1021/ja003598j
_journal_volume 123
_journal_year 2001
_chemical_formula_moiety '[Cd10Se4(SePh)12(PnPr3)4]'
_chemical_formula_sum 'C108 H144 Cd10 P4 Se16'
_chemical_formula_weight 3953.47
_chemical_name_systematic
; 
 ? 
;
_space_group_IT_number 88
_symmetry_cell_setting tetragonal
_symmetry_space_group_name_Hall '-I 4ad'
_symmetry_space_group_name_H-M 'I 41/a :2'
_atom_sites_solution_hydrogens geom
_atom_sites_solution_primary direct
_atom_sites_solution_secondary difmap
_audit_creation_method SHELXL-97
_cell_angle_alpha 90.00
_cell_angle_beta 90.00
_cell_angle_gamma 90.00
_cell_formula_units_Z 4
_cell_length_a 25.441(4)
_cell_length_b 25.441(4)
_cell_length_c 20.308(4)
_cell_measurement_temperature 200(2)
_cell_volume 13144(4)
_computing_molecular_graphics 'SCHAKAL (E. Keller, 1997)'
_computing_structure_refinement 'SHELXL-97 (Sheldrick, 1997)'
_computing_structure_solution 'SHELXS-97 (Sheldrick, 1990)'
_diffrn_ambient_temperature 200(2)
_diffrn_measured_fraction_theta_full 0.902
_diffrn_measured_fraction_theta_max 0.902
_diffrn_radiation_monochromator graphite
_diffrn_radiation_source 'fine-focus sealed tube'
_diffrn_radiation_type MoK\a
_diffrn_radiation_wavelength 0.71073
_diffrn_reflns_av_R_equivalents 0.0721
_diffrn_reflns_av_sigmaI/netI 0.0476
_diffrn_reflns_limit_h_max 31
_diffrn_reflns_limit_h_min -25
_diffrn_reflns_limit_k_max 31
_diffrn_reflns_limit_k_min -31
_diffrn_reflns_limit_l_max 10
_diffrn_reflns_limit_l_min -23
_diffrn_reflns_number 20262
_diffrn_reflns_theta_full 25.97
_diffrn_reflns_theta_max 25.97
_diffrn_reflns_theta_min 2.26
_exptl_absorpt_coefficient_mu 6.103
_exptl_crystal_colour colourless
_exptl_crystal_density_diffrn 1.998
_exptl_crystal_F_000 7504
_refine_diff_density_max 1.302
_refine_diff_density_min -1.034
_refine_diff_density_rms 0.183
_refine_ls_extinction_method none
_refine_ls_goodness_of_fit_ref 1.107
_refine_ls_hydrogen_treatment mixed
_refine_ls_matrix_type full
_refine_ls_number_parameters 177
_refine_ls_number_reflns 5818
_refine_ls_number_restraints 0
_refine_ls_restrained_S_all 1.107
_refine_ls_R_factor_all 0.0716
_refine_ls_R_factor_gt 0.0528
_refine_ls_shift/su_max 0.008
_refine_ls_shift/su_mean 0.001
_refine_ls_structure_factor_coef Fsqd
_refine_ls_weighting_details 'calc w=1/[\s^2^(Fo^2^)+(0.1000P)^2^+0.0000P] where P=(Fo^2^+2Fc^2^)/3'
_refine_ls_weighting_scheme calc
_refine_ls_wR_factor_gt 0.1462
_refine_ls_wR_factor_ref 0.1594
_reflns_number_gt 4508
_reflns_number_total 5818
_reflns_threshold_expression >2sigma(I)
_cod_data_source_file ja003598j_2.cif
_cod_data_source_block Cd10
_cod_original_sg_symbol_H-M 'I 41/a'
_cod_database_code 4115450

loop_
_symmetry_equiv_pos_as_xyz
'x, y, z'
'-x+1/2, -y, z+1/2'
'-y+3/4, x+1/4, z+1/4'
'y+3/4, -x+3/4, z+3/4'
'x+1/2, y+1/2, z+1/2'
'-x+1, -y+1/2, z+1'
'-y+5/4, x+3/4, z+3/4'
'y+5/4, -x+5/4, z+5/4'
'-x, -y, -z'
'x-1/2, y, -z-1/2'
'y-3/4, -x-1/4, -z-1/4'
'-y-3/4, x-3/4, -z-3/4'
'-x+1/2, -y+1/2, -z+1/2'
'x, y+1/2, -z'
'y-1/4, -x+1/4, -z+1/4'
'-y-1/4, x-1/4, -z-1/4'

loop_
_atom_site_label
_atom_site_type_symbol
_atom_site_fract_x
_atom_site_fract_y
_atom_site_fract_z
_atom_site_U_iso_or_equiv
_atom_site_adp_type
_atom_site_occupancy
_atom_site_symmetry_multiplicity
_atom_site_calc_flag
_atom_site_refinement_flags
P1 P 0.24718(8) 0.24262(10) -0.08978(14) 0.0526(6) Uani 1 1 d .
Cd1 Cd 0.078972(18) 0.324454(19) 0.12591(3) 0.03222(17) Uani 1 1 d .
Cd2 Cd 0.0000 0.2500 -0.01269(4) 0.0362(2) Uani 1 2 d S
Cd3 Cd 0.16350(2) 0.24193(2) -0.01573(3) 0.03731(18) Uani 1 1 d .
Se1 Se 0.00279(2) 0.34149(3) 0.04339(4) 0.0322(2) Uani 1 1 d .
Se2 Se 0.16183(3) 0.33391(3) 0.04339(4) 0.0354(2) Uani 1 1 d .
Se3 Se -0.08170(3) 0.27644(3) -0.09207(4) 0.0380(2) Uani 1 1 d .
Se4 Se 0.08662(3) 0.42105(3) 0.18203(4) 0.0337(2) Uani 1 1 d .
C1 C 0.2201(3) 0.3322(3) 0.1037(4) 0.0340(15) Uiso 1 1 d .
C2 C 0.2479(3) 0.3768(3) 0.1128(5) 0.050(2) Uiso 1 1 d .
H2 H 0.2392 0.4072 0.0878 0.060 Uiso 1 1 calc R
C3 C 0.2897(4) 0.3793(4) 0.1588(6) 0.059(2) Uiso 1 1 d .
H3 H 0.3073 0.4116 0.1667 0.071 Uiso 1 1 calc R
C4 C 0.3048(4) 0.3338(4) 0.1924(6) 0.061(2) Uiso 1 1 d .
H4 H 0.3337 0.3343 0.2220 0.073 Uiso 1 1 calc R
C5 C 0.2769(4) 0.2882(4) 0.1814(6) 0.056(2) Uiso 1 1 d .
H5 H 0.2871 0.2567 0.2029 0.067 Uiso 1 1 calc R
C6 C 0.2344(3) 0.2882(3) 0.1396(5) 0.0483(19) Uiso 1 1 d .
H6 H 0.2141 0.2570 0.1352 0.058 Uiso 1 1 calc R
C7 C -0.0902(3) 0.2283(3) -0.1639(5) 0.048(2) Uiso 1 1 d .
C8 C -0.0870(6) 0.2453(7) -0.2268(11) 0.114(5) Uiso 1 1 d .
H8 H -0.0808 0.2816 -0.2339 0.137 Uiso 1 1 calc R
C9 C -0.0923(8) 0.2113(8) -0.2847(16) 0.153(7) Uiso 1 1 d .
H9 H -0.0866 0.2236 -0.3283 0.184 Uiso 1 1 calc R
C10 C -0.1056(6) 0.1626(6) -0.2714(10) 0.106(5) Uiso 1 1 d .
H10 H -0.1105 0.1393 -0.3074 0.127 Uiso 1 1 calc R
C11 C -0.1126(6) 0.1437(7) -0.2116(12) 0.120(5) Uiso 1 1 d .
H11 H -0.1233 0.1082 -0.2054 0.144 Uiso 1 1 calc R
C12 C -0.1038(5) 0.1775(5) -0.1560(9) 0.096(4) Uiso 1 1 d .
H12 H -0.1077 0.1637 -0.1128 0.116 Uiso 1 1 calc R
C13 C 0.1476(3) 0.4199(3) 0.2379(4) 0.0329(15) Uiso 1 1 d .
C14 C 0.1632(3) 0.3753(3) 0.2728(5) 0.0402(17) Uiso 1 1 d .
H14 H 0.1430 0.3439 0.2705 0.048 Uiso 1 1 calc R
C15 C 0.2080(3) 0.3772(3) 0.3106(5) 0.0478(19) Uiso 1 1 d .
H15 H 0.2182 0.3467 0.3344 0.057 Uiso 1 1 calc R
C16 C 0.2388(3) 0.4218(3) 0.3152(5) 0.051(2) Uiso 1 1 d .
H16 H 0.2699 0.4220 0.3410 0.062 Uiso 1 1 calc R
C17 C 0.2228(3) 0.4664(3) 0.2809(5) 0.053(2) Uiso 1 1 d .
H17 H 0.2435 0.4974 0.2830 0.063 Uiso 1 1 calc R
C18 C 0.1769(3) 0.4660(3) 0.2435(5) 0.0445(18) Uiso 1 1 d .
H18 H 0.1655 0.4971 0.2219 0.053 Uiso 1 1 calc R
C19 C 0.2687(6) 0.3048(6) -0.1157(10) 0.109(5) Uiso 1 1 d .
H19A H 0.3072 0.3008 -0.1202 0.130 Uiso 1 1 calc R
H19B H 0.2551 0.3080 -0.1612 0.130 Uiso 1 1 calc R
C20 C 0.2626(7) 0.3539(6) -0.0900(12) 0.129(6) Uiso 1 1 d .
H20A H 0.2779 0.3511 -0.0453 0.154 Uiso 1 1 calc R
H20B H 0.2242 0.3570 -0.0831 0.154 Uiso 1 1 calc R
C21 C 0.2777(6) 0.4040(6) -0.1115(10) 0.108(5) Uiso 1 1 d .
H21A H 0.2694 0.4299 -0.0774 0.163 Uiso 1 1 calc R
H21B H 0.2586 0.4128 -0.1520 0.163 Uiso 1 1 calc R
H21C H 0.3156 0.4043 -0.1202 0.163 Uiso 1 1 calc R
C22 C 0.2403(5) 0.2048(4) -0.1656(7) 0.079(3) Uiso 1 1 d .
H22A H 0.2145 0.2220 -0.1949 0.095 Uiso 1 1 calc R
H22B H 0.2745 0.2033 -0.1888 0.095 Uiso 1 1 calc R
C23 C 0.2218(6) 0.1488(6) -0.1490(10) 0.109(5) Uiso 1 1 d .
H23A H 0.2459 0.1334 -0.1159 0.131 Uiso 1 1 calc R
H23B H 0.1863 0.1505 -0.1292 0.131 Uiso 1 1 calc R
C24 C 0.2203(9) 0.1155(9) -0.2055(17) 0.181(10) Uiso 1 1 d .
H24A H 0.2090 0.0802 -0.1923 0.271 Uiso 1 1 calc R
H24B H 0.2554 0.1136 -0.2252 0.271 Uiso 1 1 calc R
H24C H 0.1955 0.1298 -0.2377 0.271 Uiso 1 1 calc R
C25 C 0.3050(7) 0.2112(7) -0.0490(12) 0.134(6) Uiso 1 1 d .
H25A H 0.2999 0.1726 -0.0484 0.161 Uiso 1 1 calc R
H25B H 0.3369 0.2188 -0.0751 0.161 Uiso 1 1 calc R
C26 C 0.3127(8) 0.2292(8) 0.0168(15) 0.156(8) Uiso 1 1 d .
H26A H 0.2799 0.2226 0.0419 0.187 Uiso 1 1 calc R
H26B H 0.3180 0.2678 0.0155 0.187 Uiso 1 1 calc R
C27 C 0.3590(10) 0.2045(10) 0.055(2) 0.220(13) Uiso 1 1 d .
H27A H 0.3606 0.2199 0.0996 0.330 Uiso 1 1 calc R
H27B H 0.3920 0.2116 0.0321 0.330 Uiso 1 1 calc R
H27C H 0.3538 0.1664 0.0589 0.330 Uiso 1 1 calc R

loop_
_atom_site_aniso_label
_atom_site_aniso_U_11
_atom_site_aniso_U_22
_atom_site_aniso_U_33
_atom_site_aniso_U_23
_atom_site_aniso_U_13
_atom_site_aniso_U_12
P1 0.0384(11) 0.0641(14) 0.0552(18) -0.0001(11) 0.0132(10) 0.0005(9)
Cd1 0.0277(3) 0.0288(3) 0.0402(4) -0.0014(2) -0.0030(2) 0.00020(17)
Cd2 0.0312(4) 0.0378(4) 0.0395(5) 0.000 0.000 -0.0033(3)
Cd3 0.0326(3) 0.0371(3) 0.0422(4) -0.0005(2) 0.0037(2) 0.0010(2)
Se1 0.0262(3) 0.0313(3) 0.0391(5) 0.0042(3) -0.0021(3) -0.0005(2)
Se2 0.0308(4) 0.0319(4) 0.0436(5) 0.0027(3) 0.0004(3) 0.0012(3)
Se3 0.0362(4) 0.0388(4) 0.0391(5) 0.0028(3) -0.0030(3) -0.0024(3)
Se4 0.0332(4) 0.0269(3) 0.0410(5) -0.0005(3) -0.0019(3) -0.0011(2)

loop_
_atom_type_symbol
_atom_type_description
_atom_type_scat_dispersion_real
_atom_type_scat_dispersion_imag
_atom_type_scat_source
C C 0.0033 0.0016 'International Tables Vol C Tables 4.2.6.8 and 6.1.1.4'
H H 0.0000 0.0000 'International Tables Vol C Tables 4.2.6.8 and 6.1.1.4'
P P 0.1023 0.0942 'International Tables Vol C Tables 4.2.6.8 and 6.1.1.4'
Se Se -0.0929 2.2259 'International Tables Vol C Tables 4.2.6.8 and 6.1.1.4'
Cd Cd -0.8075 1.2024 'International Tables Vol C Tables 4.2.6.8 and 6.1.1.4'

loop_
_geom_angle_atom_site_label_1
_geom_angle_atom_site_label_2
_geom_angle_atom_site_label_3
_geom_angle
_geom_angle_site_symmetry_1
_geom_angle_site_symmetry_3
C19 P1 C22 104.6(8) . .
C19 P1 C25 105.9(8) . .
C22 P1 C25 103.0(8) . .
C19 P1 Cd3 115.7(5) . .
C22 P1 Cd3 113.9(4) . .
C25 P1 Cd3 112.6(7) . .
Se1 Cd1 Se1 128.98(4) 15 .
Se1 Cd1 Se2 111.44(3) 15 .
Se1 Cd1 Se2 99.61(3) . .
Se1 Cd1 Se4 114.46(3) 15 .
Se1 Cd1 Se4 99.97(3) . .
Se2 Cd1 Se4 97.11(3) . .
Se1 Cd2 Se1 127.87(5) 6_454 .
Se1 Cd2 Se3 117.54(2) 6_454 .
Se1 Cd2 Se3 93.40(2) . .
Se1 Cd2 Se3 93.40(2) 6_454 6_454
Se1 Cd2 Se3 117.54(2) . 6_454
Se3 Cd2 Se3 107.16(5) . 6_454
P1 Cd3 Se2 105.70(6) . .
P1 Cd3 Se4 108.56(6) . 15
Se2 Cd3 Se4 112.46(4) . 15
P1 Cd3 Se3 107.86(7) . 6_454
Se2 Cd3 Se3 114.41(3) . 6_454
Se4 Cd3 Se3 107.63(3) 15 6_454
Cd1 Se1 Cd2 98.48(3) 12_666 .
Cd1 Se1 Cd1 97.93(3) 12_666 .
Cd2 Se1 Cd1 98.86(3) . .
C1 Se2 Cd3 104.9(2) . .
C1 Se2 Cd1 101.8(2) . .
Cd3 Se2 Cd1 102.50(3) . .
C7 Se3 Cd3 104.2(3) . 6_454
C7 Se3 Cd2 112.3(3) . .
Cd3 Se3 Cd2 102.19(4) 6_454 .
C13 Se4 Cd3 103.3(2) . 12_666
C13 Se4 Cd1 107.0(2) . .
Cd3 Se4 Cd1 98.67(3) 12_666 .
C2 C1 C6 118.1(8) . .
C2 C1 Se2 118.1(6) . .
C6 C1 Se2 123.8(6) . .
C1 C2 C3 121.4(8) . .
C4 C3 C2 119.4(9) . .
C5 C4 C3 118.5(10) . .
C6 C5 C4 120.4(9) . .
C5 C6 C1 122.0(8) . .
C12 C7 C8 115.8(13) . .
C12 C7 Se3 123.5(10) . .
C8 C7 Se3 120.5(10) . .
C7 C8 C9 124.4(18) . .
C10 C9 C8 115(2) . .
C9 C10 C11 125(2) . .
C10 C11 C12 118.9(18) . .
C7 C12 C11 121.4(17) . .
C18 C13 C14 119.5(7) . .
C18 C13 Se4 117.8(5) . .
C14 C13 Se4 122.7(5) . .
C15 C14 C13 119.3(7) . .
C14 C15 C16 122.5(8) . .
C15 C16 C17 118.1(9) . .
C16 C17 C18 120.8(8) . .
C17 C18 C13 119.9(8) . .
C20 C19 P1 132.5(16) . .
C19 C20 C21 133(2) . .
C23 C22 P1 109.4(11) . .
C24 C23 C22 112(2) . .
C26 C25 P1 112.7(15) . .
C25 C26 C27 117(2) . .

loop_
_geom_bond_atom_site_label_1
_geom_bond_atom_site_label_2
_geom_bond_distance
_geom_bond_site_symmetry_2
P1 C19 1.755(15) .
P1 C22 1.824(14) .
P1 C25 1.867(19) .
P1 Cd3 2.606(2) .
Cd1 Se1 2.5785(9) 15
Cd1 Se1 2.5986(9) .
Cd1 Se2 2.7036(9) .
Cd1 Se4 2.7158(9) .
Cd2 Se1 2.5922(9) 6_454
Cd2 Se1 2.5922(9) .
Cd2 Se3 2.7151(10) .
Cd2 Se3 2.7151(10) 6_454
Cd3 Se2 2.6305(9) .
Cd3 Se4 2.6306(10) 15
Cd3 Se3 2.6367(10) 6_454
Se1 Cd1 2.5785(9) 12_666
Se2 C1 1.924(8) .
Se3 C7 1.917(10) .
Se3 Cd3 2.6367(10) 6_454
Se4 C13 1.923(7) .
Se4 Cd3 2.6307(10) 12_666
C1 C2 1.350(11) .
C1 C6 1.384(11) .
C2 C3 1.418(14) .
C3 C4 1.397(14) .
C4 C5 1.378(12) .
C5 C6 1.376(14) .
C7 C12 1.348(16) .
C7 C8 1.35(2) .
C8 C9 1.46(3) .
C9 C10 1.31(2) .
C10 C11 1.32(3) .
C11 C12 1.44(3) .
C13 C18 1.394(10) .
C13 C14 1.396(11) .
C14 C15 1.375(12) .
C15 C16 1.382(11) .
C16 C17 1.391(13) .
C17 C18 1.394(13) .
C19 C20 1.36(2) .
C20 C21 1.40(2) .
C22 C23 1.537(18) .
C23 C24 1.43(3) .
C25 C26 1.43(3) .
C26 C27 1.55(3) .
